data_8104500
loop_
_publ_author_name
'Eisenmann, B.'
'Zagler, R.'

_publ_section_title
;
 Crystal structure of tripotassium tritelluroantimonate(III)
;
_journal_name_full 'Zeitschrift fuer Kristallographie (149,1979-)'
_journal_page_first 255
_journal_page_last 256
_journal_volume 197
_journal_year 1991
_chemical_formula_sum 'K3 Sb Te3'
_space_group_IT_number 198
_symmetry_space_group_name_Hall 'P 2ac 2ab 3'
_symmetry_space_group_name_H-M 'P 21 3'
_cell_angle_alpha 90
_cell_angle_beta 90
_cell_angle_gamma 90
_cell_formula_units_Z 4
_cell_length_a 10.393
_cell_length_b 10.393
_cell_length_c 10.393
_cell_volume 1122.594
_citation_journal_id_ASTM ZEKRDZ
_cod_data_source_file Eisenmann_ZEKRDZ_1991_1472.cif
_cod_data_source_block K3Sb1Te3
_cod_original_formula_sum 'K3 Sb1 Te3'
_cod_database_code 8104500

loop_
_symmetry_equiv_pos_as_xyz
x,y,z
-x+1/2,-y,z+1/2
x+1/2,-y+1/2,-z
-x,y+1/2,-z+1/2
z,x,y
-z+1/2,-x,y+1/2
z+1/2,-x+1/2,-y
-z,x+1/2,-y+1/2
y,z,x
y+1/2,-z+1/2,-x
-y,z+1/2,-x+1/2
-y+1/2,-z,x+1/2

loop_
_atom_site_label
_atom_site_type_symbol
_atom_site_fract_x
_atom_site_fract_y
_atom_site_fract_z
_atom_site_occupancy
_atom_site_U_iso_or_equiv
Te1 Te-2 0.22288 0.61115 0.49857 1 0.0
K1 K+1 0.5779 0.5779 0.5779 1 0.0
K3 K+1 0.81678 0.81678 0.81678 1 0.0
Sb1 Sb+3 0.03179 0.03179 0.03179 1 0.0
K2 K+1 0.32324 0.32324 0.32324 1 0.0
